data_4113409
loop_
_publ_author_name
'Ting Bin Wen'
'Sze Ming Ng'
'Wai Yiu Hung'
'Zhong Yuan Zhou'
'Man Fung Lo'
'Lai-Yung Shek'
'Ian D. Williams'
'Zhenyang Lin'
'Guochen Jia'

_publ_section_title
;
 Protonation and Bromination of an Osmabenzyne: Reactions Leading to the
 Formation of New Metallabenzynes
;
_journal_name_full 'Journal of the American Chemical Society'
_journal_page_first 884
_journal_page_last 885
_journal_paper_doi 10.1021/ja029110r
_journal_volume 125
_journal_year 2003
_chemical_formula_moiety 'C42 H34 Br4 Os P2'
_chemical_formula_sum 'C42 H34 Br4 Os P2'
_chemical_formula_weight 1110.47
_chemical_name_systematic
; 
 ? 
;
_space_group_IT_number 61
_symmetry_cell_setting orthorhombic
_symmetry_space_group_name_Hall '-P 2ac 2ab'
_symmetry_space_group_name_H-M 'P b c a'
_atom_sites_solution_hydrogens geom
_atom_sites_solution_primary direct
_atom_sites_solution_secondary difmap
_audit_creation_method SHELXL-97
_cell_angle_alpha 90.00
_cell_angle_beta 90.00
_cell_angle_gamma 90.00
_cell_formula_units_Z 8
_cell_length_a 19.0283(10)
_cell_length_b 18.9544(10)
_cell_length_c 21.4819(11)
_cell_measurement_temperature 100(2)
_cell_volume 7747.9(7)
_computing_structure_refinement 'SHELXL-97 (Sheldrick, 1997)'
_computing_structure_solution 'SHELXS-97 (Sheldrick, 1990)'
_diffrn_ambient_temperature 100(2)
_diffrn_measured_fraction_theta_full 0.973
_diffrn_measured_fraction_theta_max 0.973
_diffrn_radiation_monochromator graphite
_diffrn_radiation_source 'fine-focus sealed tube'
_diffrn_radiation_type MoK\a
_diffrn_radiation_wavelength 0.71073
_diffrn_reflns_av_R_equivalents 0.0399
_diffrn_reflns_av_sigmaI/netI 0.0338
_diffrn_reflns_limit_h_max 24
_diffrn_reflns_limit_h_min -24
_diffrn_reflns_limit_k_max 20
_diffrn_reflns_limit_k_min -24
_diffrn_reflns_limit_l_max 25
_diffrn_reflns_limit_l_min -28
_diffrn_reflns_number 45492
_diffrn_reflns_theta_full 28.28
_diffrn_reflns_theta_max 28.28
_diffrn_reflns_theta_min 1.79
_exptl_absorpt_coefficient_mu 7.530
_exptl_absorpt_correction_T_max 1.000000
_exptl_absorpt_correction_T_min 0.807785
_exptl_absorpt_correction_type 'empirical based on SADABS'
_exptl_absorpt_process_details SADABS
_exptl_crystal_colour 'dark green'
_exptl_crystal_density_diffrn 1.904
_exptl_crystal_description block-shaped
_exptl_crystal_F_000 4256
_exptl_crystal_size_max 0.30
_exptl_crystal_size_mid 0.30
_exptl_crystal_size_min 0.25
_refine_diff_density_max 1.181
_refine_diff_density_min -0.803
_refine_diff_density_rms 0.123
_refine_ls_extinction_method none
_refine_ls_goodness_of_fit_ref 1.037
_refine_ls_hydrogen_treatment mixed
_refine_ls_matrix_type full
_refine_ls_number_parameters 445
_refine_ls_number_reflns 9362
_refine_ls_number_restraints 0
_refine_ls_restrained_S_all 1.037
_refine_ls_R_factor_all 0.0395
_refine_ls_R_factor_gt 0.0276
_refine_ls_shift/su_max 0.001
_refine_ls_shift/su_mean 0.000
_refine_ls_structure_factor_coef Fsqd
_refine_ls_weighting_details 'calc w=1/[\s^2^(Fo^2^)+(0.0230P)^2^+10.6574P] where P=(Fo^2^+2Fc^2^)/3'
_refine_ls_weighting_scheme calc
_refine_ls_wR_factor_gt 0.0569
_refine_ls_wR_factor_ref 0.0601
_reflns_number_gt 7693
_reflns_number_total 9362
_reflns_threshold_expression >2sigma(I)
_cod_data_source_file ja029110r-2_s2_3.cif
_cod_data_source_block Complex5
_cod_database_code 4113409

loop_
_symmetry_equiv_pos_as_xyz
'x, y, z'
'-x+1/2, -y, z+1/2'
'-x, y+1/2, -z+1/2'
'x+1/2, -y+1/2, -z'
'-x, -y, -z'
'x-1/2, y, -z-1/2'
'x, -y-1/2, z-1/2'
'-x-1/2, y-1/2, z'

loop_
_atom_site_label
_atom_site_type_symbol
_atom_site_fract_x
_atom_site_fract_y
_atom_site_fract_z
_atom_site_U_iso_or_equiv
_atom_site_adp_type
_atom_site_occupancy
_atom_site_symmetry_multiplicity
_atom_site_calc_flag
_atom_site_refinement_flags
Os1 Os 0.263733(6) 0.591199(6) 0.318328(6) 0.00916(4) Uani 1 1 d .
P1 P 0.19601(4) 0.57435(4) 0.41191(4) 0.01018(16) Uani 1 1 d .
P2 P 0.32533(4) 0.61813(4) 0.22299(4) 0.01159(17) Uani 1 1 d .
Br1 Br 0.232745(18) 0.723571(18) 0.322110(16) 0.01851(8) Uani 1 1 d .
Br2 Br 0.152335(16) 0.556991(18) 0.254378(15) 0.01642(7) Uani 1 1 d .
Br3 Br 0.35717(2) 0.371425(18) 0.34583(2) 0.02642(9) Uani 1 1 d .
Br4 Br 0.478641(18) 0.632777(19) 0.432148(17) 0.02193(8) Uani 1 1 d .
C1 C 0.30667(16) 0.50967(17) 0.32993(15) 0.0121(6) Uani 1 1 d .
C2 C 0.36066(17) 0.47074(17) 0.35422(16) 0.0155(7) Uani 1 1 d .
C3 C 0.41320(18) 0.50814(18) 0.38486(16) 0.0179(7) Uani 1 1 d .
C4 C 0.40417(17) 0.58300(17) 0.38934(15) 0.0149(7) Uani 1 1 d .
C5 C 0.35079(16) 0.62265(18) 0.36699(15) 0.0123(6) Uani 1 1 d .
H5 H 0.3521(18) 0.6697(19) 0.3734(16) 0.015 Uiso 1 1 d .
C6 C 0.4756(2) 0.4704(2) 0.4114(2) 0.0364(11) Uani 1 1 d .
H6A H 0.4712 0.4197 0.4034 0.055 Uiso 1 1 calc R
H6B H 0.4778 0.4787 0.4564 0.055 Uiso 1 1 calc R
H6C H 0.5186 0.4882 0.3918 0.055 Uiso 1 1 calc R
C11 C 0.15328(16) 0.48840(17) 0.41982(15) 0.0119(6) Uani 1 1 d .
C12 C 0.16640(16) 0.43364(17) 0.37802(16) 0.0143(7) Uani 1 1 d .
H12A H 0.1970 0.4413 0.3437 0.017 Uiso 1 1 calc R
C13 C 0.13534(17) 0.36819(18) 0.38600(16) 0.0169(7) Uani 1 1 d .
H13A H 0.1450 0.3310 0.3576 0.020 Uiso 1 1 calc R
C14 C 0.08990(17) 0.35698(18) 0.43581(17) 0.0168(7) Uani 1 1 d .
H14A H 0.0688 0.3120 0.4416 0.020 Uiso 1 1 calc R
C15 C 0.07538(17) 0.41154(17) 0.47701(16) 0.0158(7) Uani 1 1 d .
H15A H 0.0435 0.4041 0.5104 0.019 Uiso 1 1 calc R
C16 C 0.10725(16) 0.47674(18) 0.46958(15) 0.0141(7) Uani 1 1 d .
H16A H 0.0978 0.5136 0.4983 0.017 Uiso 1 1 calc R
C21 C 0.12546(15) 0.63716(17) 0.42765(15) 0.0112(6) Uani 1 1 d .
C22 C 0.11302(16) 0.66273(17) 0.48765(15) 0.0130(7) Uani 1 1 d .
H22A H 0.1417 0.6475 0.5212 0.016 Uiso 1 1 calc R
C23 C 0.05859(16) 0.71059(17) 0.49844(16) 0.0144(7) Uani 1 1 d .
H23A H 0.0507 0.7279 0.5393 0.017 Uiso 1 1 calc R
C24 C 0.01635(16) 0.73283(17) 0.45028(15) 0.0137(7) Uani 1 1 d .
H24A H -0.0204 0.7657 0.4579 0.016 Uiso 1 1 calc R
C25 C 0.02750(17) 0.70731(18) 0.39074(16) 0.0169(7) Uani 1 1 d .
H25A H -0.0019 0.7223 0.3576 0.020 Uiso 1 1 calc R
C26 C 0.08178(17) 0.65960(18) 0.37920(16) 0.0159(7) Uani 1 1 d .
H26A H 0.0891 0.6423 0.3382 0.019 Uiso 1 1 calc R
C31 C 0.25248(16) 0.57954(17) 0.48048(15) 0.0128(7) Uani 1 1 d .
C32 C 0.27851(17) 0.64575(18) 0.49880(16) 0.0160(7) Uani 1 1 d .
H32A H 0.2663 0.6869 0.4759 0.019 Uiso 1 1 calc R
C33 C 0.32197(18) 0.6509(2) 0.55026(18) 0.0227(8) Uani 1 1 d .
H33A H 0.3384 0.6958 0.5633 0.027 Uiso 1 1 calc R
C34 C 0.34169(19) 0.5910(2) 0.58289(18) 0.0279(9) Uani 1 1 d .
H34A H 0.3716 0.5949 0.6181 0.033 Uiso 1 1 calc R
C35 C 0.31777(19) 0.5257(2) 0.56402(18) 0.0279(9) Uani 1 1 d .
H35A H 0.3317 0.4845 0.5860 0.033 Uiso 1 1 calc R
C36 C 0.27307(17) 0.5200(2) 0.51266(16) 0.0190(7) Uani 1 1 d .
H36A H 0.2568 0.4749 0.4998 0.023 Uiso 1 1 calc R
C41 C 0.39260(17) 0.68544(18) 0.23362(15) 0.0151(7) Uani 1 1 d .
C42 C 0.37787(19) 0.75567(19) 0.21868(16) 0.0207(8) Uani 1 1 d .
H42A H 0.3343 0.7673 0.1996 0.025 Uiso 1 1 calc R
C43 C 0.4261(2) 0.8085(2) 0.23140(18) 0.0279(9) Uani 1 1 d .
H43A H 0.4152 0.8563 0.2220 0.034 Uiso 1 1 calc R
C44 C 0.4901(2) 0.7916(2) 0.25785(18) 0.0333(10) Uani 1 1 d .
H44A H 0.5238 0.8276 0.2653 0.040 Uiso 1 1 calc R
C45 C 0.5055(2) 0.7225(2) 0.27357(17) 0.0305(10) Uani 1 1 d .
H45A H 0.5495 0.7113 0.2920 0.037 Uiso 1 1 calc R
C46 C 0.45703(18) 0.6698(2) 0.26249(16) 0.0231(8) Uani 1 1 d .
H46A H 0.4673 0.6227 0.2744 0.028 Uiso 1 1 calc R
C51 C 0.27597(16) 0.64945(17) 0.15520(15) 0.0118(6) Uani 1 1 d .
C52 C 0.21184(18) 0.68461(19) 0.16080(17) 0.0196(7) Uani 1 1 d .
H52A H 0.1931 0.6945 0.2009 0.024 Uiso 1 1 calc R
C53 C 0.17550(19) 0.7051(2) 0.10810(17) 0.0229(8) Uani 1 1 d .
H53A H 0.1317 0.7286 0.1123 0.027 Uiso 1 1 calc R
C54 C 0.20211(18) 0.69176(18) 0.04912(16) 0.0192(7) Uani 1 1 d .
H54A H 0.1762 0.7048 0.0131 0.023 Uiso 1 1 calc R
C55 C 0.26715(19) 0.65911(18) 0.04359(17) 0.0194(7) Uani 1 1 d .
H55A H 0.2869 0.6515 0.0035 0.023 Uiso 1 1 calc R
C56 C 0.30337(18) 0.63755(18) 0.09626(16) 0.0170(7) Uani 1 1 d .
H56A H 0.3474 0.6144 0.0920 0.020 Uiso 1 1 calc R
C61 C 0.36782(16) 0.53918(18) 0.19160(15) 0.0131(7) Uani 1 1 d .
C62 C 0.43728(18) 0.5363(2) 0.17173(17) 0.0204(8) Uani 1 1 d .
H62A H 0.4665 0.5768 0.1752 0.025 Uiso 1 1 calc R
C63 C 0.46400(19) 0.4742(2) 0.14674(17) 0.0250(8) Uani 1 1 d .
H63A H 0.5118 0.4721 0.1341 0.030 Uiso 1 1 calc R
C64 C 0.4220(2) 0.4160(2) 0.14024(16) 0.0232(8) Uani 1 1 d .
H64A H 0.4407 0.3738 0.1231 0.028 Uiso 1 1 calc R
C65 C 0.3523(2) 0.4187(2) 0.15868(18) 0.0240(8) Uani 1 1 d .
H65A H 0.3228 0.3788 0.1530 0.029 Uiso 1 1 calc R
C66 C 0.32550(18) 0.47951(19) 0.18534(17) 0.0209(8) Uani 1 1 d .
H66A H 0.2782 0.4806 0.1994 0.025 Uiso 1 1 calc R

loop_
_atom_site_aniso_label
_atom_site_aniso_U_11
_atom_site_aniso_U_22
_atom_site_aniso_U_33
_atom_site_aniso_U_23
_atom_site_aniso_U_13
_atom_site_aniso_U_12
Os1 0.00704(6) 0.00963(6) 0.01080(7) -0.00086(5) 0.00084(5) 0.00062(5)
P1 0.0073(4) 0.0109(4) 0.0123(4) -0.0005(3) 0.0008(3) 0.0001(3)
P2 0.0080(4) 0.0142(4) 0.0126(4) 0.0002(3) 0.0014(3) 0.0014(3)
Br1 0.01871(17) 0.01286(16) 0.02396(19) 0.00043(13) 0.00482(14) 0.00293(13)
Br2 0.01108(14) 0.02289(17) 0.01528(17) -0.00296(13) -0.00130(13) -0.00010(13)
Br3 0.02632(19) 0.01008(16) 0.0428(2) -0.00140(16) -0.00729(17) 0.00320(14)
Br4 0.01746(16) 0.02386(19) 0.02447(19) -0.00251(15) -0.00857(14) -0.00637(15)
C1 0.0104(15) 0.0134(16) 0.0125(16) -0.0020(12) 0.0028(12) -0.0049(13)
C2 0.0158(16) 0.0094(15) 0.0212(18) -0.0027(13) -0.0006(14) -0.0002(13)
C3 0.0150(16) 0.0185(18) 0.0203(19) -0.0003(14) -0.0031(14) 0.0023(14)
C4 0.0143(16) 0.0165(17) 0.0138(17) -0.0028(13) -0.0020(13) -0.0042(13)
C5 0.0126(15) 0.0139(16) 0.0103(16) -0.0023(13) 0.0036(12) -0.0034(13)
C6 0.028(2) 0.025(2) 0.056(3) -0.002(2) -0.022(2) 0.0055(18)
C11 0.0107(15) 0.0134(15) 0.0117(16) 0.0010(12) -0.0023(12) 0.0002(13)
C12 0.0107(15) 0.0161(16) 0.0161(17) 0.0013(13) 0.0005(13) -0.0016(13)
C13 0.0143(16) 0.0153(17) 0.0213(19) -0.0017(14) -0.0021(14) 0.0030(14)
C14 0.0106(15) 0.0142(17) 0.0257(19) 0.0043(14) -0.0030(14) -0.0033(13)
C15 0.0105(15) 0.0188(17) 0.0181(17) 0.0023(14) 0.0023(13) 0.0010(13)
C16 0.0101(15) 0.0156(17) 0.0167(17) -0.0003(13) 0.0015(13) 0.0004(13)
C21 0.0065(13) 0.0131(15) 0.0142(16) -0.0006(13) 0.0017(12) -0.0003(12)
C22 0.0100(15) 0.0162(16) 0.0130(17) -0.0011(13) 0.0006(12) -0.0009(13)
C23 0.0108(15) 0.0175(17) 0.0148(17) -0.0051(13) 0.0031(13) -0.0040(13)
C24 0.0053(14) 0.0147(16) 0.0210(18) -0.0012(13) 0.0025(13) 0.0010(12)
C25 0.0102(15) 0.0217(18) 0.0190(18) 0.0021(14) -0.0017(13) 0.0029(14)
C26 0.0122(16) 0.0199(17) 0.0155(18) -0.0033(14) 0.0009(13) -0.0002(13)
C31 0.0074(14) 0.0194(18) 0.0116(16) -0.0012(13) 0.0003(12) 0.0012(12)
C32 0.0121(16) 0.0194(17) 0.0166(18) -0.0055(14) 0.0006(13) 0.0021(13)
C33 0.0135(16) 0.026(2) 0.028(2) -0.0126(16) 0.0007(15) -0.0008(15)
C34 0.0172(18) 0.044(2) 0.022(2) -0.0088(18) -0.0089(15) 0.0050(17)
C35 0.0223(19) 0.037(2) 0.024(2) 0.0062(17) -0.0064(16) 0.0064(17)
C36 0.0139(16) 0.0223(19) 0.0208(19) 0.0042(15) -0.0020(14) 0.0025(14)
C41 0.0127(15) 0.0214(17) 0.0111(17) -0.0012(13) 0.0027(13) -0.0033(13)
C42 0.0206(18) 0.0246(19) 0.0168(19) -0.0028(15) 0.0068(15) -0.0050(15)
C43 0.036(2) 0.026(2) 0.021(2) -0.0054(16) 0.0107(17) -0.0102(18)
C44 0.034(2) 0.048(3) 0.018(2) -0.0068(18) 0.0045(17) -0.023(2)
C45 0.0192(19) 0.059(3) 0.0131(18) 0.0028(19) -0.0014(15) -0.0168(19)
C46 0.0170(17) 0.037(2) 0.0151(19) 0.0054(16) 0.0028(14) -0.0029(16)
C51 0.0102(15) 0.0116(15) 0.0136(17) -0.0001(12) -0.0015(12) 0.0009(12)
C52 0.0194(17) 0.0230(19) 0.0165(18) 0.0036(15) 0.0033(15) 0.0055(15)
C53 0.0160(17) 0.027(2) 0.026(2) 0.0090(16) 0.0020(15) 0.0099(15)
C54 0.0204(18) 0.0190(18) 0.0181(19) 0.0030(14) -0.0062(15) 0.0036(15)
C55 0.0240(18) 0.0186(18) 0.0157(18) -0.0012(14) 0.0012(14) 0.0045(15)
C56 0.0165(16) 0.0191(17) 0.0154(17) -0.0019(14) 0.0016(13) 0.0022(14)
C61 0.0111(15) 0.0188(17) 0.0095(16) -0.0013(13) 0.0018(12) 0.0075(13)
C62 0.0150(17) 0.0207(18) 0.026(2) 0.0027(15) 0.0070(14) 0.0024(14)
C63 0.0181(18) 0.031(2) 0.026(2) 0.0009(17) 0.0075(16) 0.0121(16)
C64 0.028(2) 0.027(2) 0.0149(18) -0.0004(15) 0.0008(15) 0.0166(16)
C65 0.0229(19) 0.023(2) 0.026(2) -0.0074(15) -0.0050(16) 0.0025(15)
C66 0.0137(16) 0.027(2) 0.0225(19) -0.0088(15) -0.0011(14) 0.0049(15)

loop_
_atom_type_symbol
_atom_type_description
_atom_type_scat_dispersion_real
_atom_type_scat_dispersion_imag
_atom_type_scat_source
C C 0.0033 0.0016 'International Tables Vol C Tables 4.2.6.8 and 6.1.1.4'
H H 0.0000 0.0000 'International Tables Vol C Tables 4.2.6.8 and 6.1.1.4'
P P 0.1023 0.0942 'International Tables Vol C Tables 4.2.6.8 and 6.1.1.4'
Br Br -0.2901 2.4595 'International Tables Vol C Tables 4.2.6.8 and 6.1.1.4'
Os Os -1.2165 7.6030 'International Tables Vol C Tables 4.2.6.8 and 6.1.1.4'

loop_
_geom_angle_atom_site_label_1
_geom_angle_atom_site_label_2
_geom_angle_atom_site_label_3
_geom_angle
C1 Os1 C5 78.95(14)
C1 Os1 P1 90.79(10)
C5 Os1 P1 92.60(9)
C1 Os1 P2 94.60(10)
C5 Os1 P2 88.78(9)
P1 Os1 P2 174.60(3)
C1 Os1 Br1 162.35(10)
C5 Os1 Br1 83.43(9)
P1 Os1 Br1 88.87(2)
P2 Os1 Br1 86.10(2)
C1 Os1 Br2 103.47(10)
C5 Os1 Br2 177.38(10)
P1 Os1 Br2 88.38(2)
P2 Os1 Br2 90.02(2)
Br1 Os1 Br2 94.166(12)
C21 P1 C31 104.37(15)
C21 P1 C11 103.70(14)
C31 P1 C11 103.57(15)
C21 P1 Os1 117.48(11)
C31 P1 Os1 110.56(11)
C11 P1 Os1 115.69(11)
C41 P2 C61 107.97(15)
C41 P2 C51 103.48(15)
C61 P2 C51 101.46(15)
C41 P2 Os1 112.51(11)
C61 P2 Os1 110.74(11)
C51 P2 Os1 119.60(11)
C2 C1 Os1 150.8(3)
C1 C2 C3 116.4(3)
C1 C2 Br3 118.3(2)
C3 C2 Br3 125.3(3)
C2 C3 C4 116.8(3)
C2 C3 C6 120.4(3)
C4 C3 C6 122.8(3)
C5 C4 C3 128.1(3)
C5 C4 Br4 116.6(2)
C3 C4 Br4 115.3(2)
C4 C5 Os1 128.9(3)
C12 C11 C16 119.1(3)
C12 C11 P1 121.6(2)
C16 C11 P1 119.3(2)
C13 C12 C11 120.7(3)
C12 C13 C14 119.8(3)
C15 C14 C13 120.0(3)
C16 C15 C14 120.2(3)
C15 C16 C11 120.2(3)
C22 C21 C26 118.7(3)
C22 C21 P1 121.4(2)
C26 C21 P1 119.8(2)
C23 C22 C21 120.3(3)
C24 C23 C22 120.5(3)
C23 C24 C25 119.9(3)
C24 C25 C26 120.3(3)
C25 C26 C21 120.3(3)
C36 C31 C32 119.3(3)
C36 C31 P1 121.8(3)
C32 C31 P1 118.8(3)
C33 C32 C31 119.8(3)
C32 C33 C34 120.5(3)
C35 C34 C33 119.8(3)
C34 C35 C36 120.1(4)
C31 C36 C35 120.3(4)
C42 C41 C46 118.5(3)
C42 C41 P2 119.8(3)
C46 C41 P2 121.4(3)
C43 C42 C41 120.7(4)
C44 C43 C42 119.7(4)
C43 C44 C45 120.5(4)
C46 C45 C44 120.0(4)
C45 C46 C41 120.5(4)
C56 C51 C52 119.0(3)
C56 C51 P2 118.7(2)
C52 C51 P2 122.3(3)
C53 C52 C51 120.1(3)
C52 C53 C54 120.9(3)
C53 C54 C55 119.0(3)
C56 C55 C54 120.3(3)
C55 C56 C51 120.7(3)
C62 C61 C66 119.2(3)
C62 C61 P2 124.4(3)
C66 C61 P2 116.3(2)
C61 C62 C63 120.0(3)
C64 C63 C62 120.6(3)
C63 C64 C65 120.0(3)
C66 C65 C64 120.0(4)
C65 C66 C61 120.2(3)

loop_
_geom_bond_atom_site_label_1
_geom_bond_atom_site_label_2
_geom_bond_distance
Os1 C1 1.766(3)
Os1 C5 2.048(3)
Os1 P1 2.4091(8)
Os1 P2 2.4144(8)
Os1 Br1 2.5787(4)
Os1 Br2 2.6078(4)
P1 C21 1.826(3)
P1 C31 1.826(3)
P1 C11 1.829(3)
P2 C41 1.822(3)
P2 C61 1.830(3)
P2 C51 1.832(3)
Br3 C2 1.892(3)
Br4 C4 1.935(3)
C1 C2 1.368(5)
C2 C3 1.391(5)
C3 C4 1.432(5)
C3 C6 1.499(5)
C4 C5 1.352(5)
C11 C12 1.395(5)
C11 C16 1.400(4)
C12 C13 1.385(5)
C13 C14 1.392(5)
C14 C15 1.389(5)
C15 C16 1.386(5)
C21 C22 1.397(4)
C21 C26 1.398(4)
C22 C23 1.396(4)
C23 C24 1.376(4)
C24 C25 1.384(5)
C25 C26 1.395(5)
C31 C36 1.380(5)
C31 C32 1.405(5)
C32 C33 1.384(5)
C33 C34 1.386(5)
C34 C35 1.380(6)
C35 C36 1.397(5)
C41 C42 1.398(5)
C41 C46 1.405(5)
C42 C43 1.386(5)
C43 C44 1.382(6)
C44 C45 1.384(6)
C45 C46 1.380(5)
C51 C56 1.388(5)
C51 C52 1.396(5)
C52 C53 1.382(5)
C53 C54 1.388(5)
C54 C55 1.389(5)
C55 C56 1.386(5)
C61 C62 1.390(4)
C61 C66 1.395(5)
C62 C63 1.390(5)
C63 C64 1.368(5)
C64 C65 1.387(5)
C65 C66 1.384(5)
